data_2108004
loop_
_publ_author_name
'Perdih, Franc'

_publ_section_title
;
 Cu^II^ and Zn^II^ \b-diketonate coordination polymers based on
 pyrimidin-2-amine, pyrazine and 1,2-bis(4-pyridyl)ethane
;
_journal_coeditor_code EB5048
_journal_issue 6
_journal_name_full 'Acta Crystallographica Section B'
_journal_page_first 828
_journal_page_last 835
_journal_paper_doi 10.1107/S2052520616014566
_journal_volume 72
_journal_year 2016
_chemical_formula_moiety 'C24 H17 F6 N3 O4 Zn'
_chemical_formula_sum 'C24 H17 F6 N3 O4 Zn'
_chemical_formula_weight 590.77
_space_group_crystal_system monoclinic
_space_group_IT_number 13
_space_group_name_Hall '-P 2yac'
_space_group_name_H-M_alt 'P 1 2/n 1'
_symmetry_space_group_name_Hall '-P 2yac'
_symmetry_space_group_name_H-M 'P 1 2/n 1'
_atom_sites_solution_hydrogens geom
_audit_creation_method SHELXL-2014/7
_cell_angle_alpha 90
_cell_angle_beta 115.198(5)
_cell_angle_gamma 90
_cell_formula_units_Z 2
_cell_length_a 11.5334(4)
_cell_length_b 9.2949(2)
_cell_length_c 13.0287(5)
_cell_measurement_reflns_used 5290
_cell_measurement_temperature 293(2)
_cell_measurement_theta_max 29.3455
_cell_measurement_theta_min 2.7850
_cell_volume 1263.79(9)
_computing_cell_refinement 'CrysAlis PRO (Agilent, 2013)'
_computing_data_collection 'CrysAlis PRO (Agilent, 2013)'
_computing_data_reduction 'CrysAlis PRO (Agilent, 2013)'
_computing_molecular_graphics 'Mercury (Macrae, 2006)'
_computing_structure_refinement 'SHELXL-2014/7 (Sheldrick, 2015)'
_computing_structure_solution 'SHELXS-97 (Sheldrick, 2008)'
_diffrn_ambient_temperature 293(2)
_diffrn_detector_area_resol_mean 10.4933
_diffrn_measured_fraction_theta_full 0.999
_diffrn_measured_fraction_theta_max 0.989
_diffrn_measurement_device_type 'SuperNova, Dual, Cu at zero, Atlas'
_diffrn_measurement_method '\w scans'
_diffrn_radiation_type MoK\a
_diffrn_radiation_wavelength 0.71073
_diffrn_reflns_av_R_equivalents 0.0381
_diffrn_reflns_limit_h_max 14
_diffrn_reflns_limit_h_min -14
_diffrn_reflns_limit_k_max 11
_diffrn_reflns_limit_k_min -12
_diffrn_reflns_limit_l_max 16
_diffrn_reflns_limit_l_min -16
_diffrn_reflns_number 12548
_diffrn_reflns_theta_full 25.242
_diffrn_reflns_theta_max 27.483
_diffrn_reflns_theta_min 2.791
_exptl_absorpt_coefficient_mu 1.052
_exptl_absorpt_correction_T_max 1.00000
_exptl_absorpt_correction_T_min 0.84928
_exptl_absorpt_correction_type multi-scan
_exptl_absorpt_process_details 'CrysAlis Pro; Oxford Diffraction, 2013'
_exptl_crystal_colour colorless
_exptl_crystal_density_diffrn 1.552
_exptl_crystal_description plate
_exptl_crystal_F_000 596
_exptl_crystal_size_max 0.500
_exptl_crystal_size_mid 0.300
_exptl_crystal_size_min 0.030
_refine_diff_density_max 0.260
_refine_diff_density_min -0.236
_refine_ls_extinction_method none
_refine_ls_goodness_of_fit_ref 1.055
_refine_ls_hydrogen_treatment constr
_refine_ls_matrix_type full
_refine_ls_number_parameters 203
_refine_ls_number_reflns 2861
_refine_ls_number_restraints 0
_refine_ls_restrained_S_all 1.055
_refine_ls_R_factor_all 0.0479
_refine_ls_R_factor_gt 0.0344
_refine_ls_shift/su_max 0.000
_refine_ls_shift/su_mean 0.000
_refine_ls_structure_factor_coef Fsqd
_refine_ls_weighting_details 'w=1/[\s^2^(Fo^2^)+(0.0386P)^2^+0.3634P] where P=(Fo^2^+2Fc^2^)/3'
_refine_ls_weighting_scheme calc
_refine_ls_wR_factor_gt 0.0812
_refine_ls_wR_factor_ref 0.0893
_reflns_number_gt 2260
_reflns_number_total 2861
_reflns_threshold_expression 'I > 2\s(I)'
_cod_data_source_file eb5048sup1.cif
_cod_data_source_block 2
_cod_depositor_comments 'Adding full bibliography for 2108003--2108008.cif.'
_cod_original_cell_volume 1263.79(8)
_cod_database_code 2108004
_cod_database_fobs_code 2108004
_shelx_space_group_comment
;
The symmetry employed for this shelxl refinement is uniquely defined
by the following loop, which should always be used as a source of
symmetry information in preference to the above space-group names.
They are only intended as comments.
;
_shelx_estimated_absorpt_t_min 0.621
_shelx_estimated_absorpt_t_max 0.969

loop_
_space_group_symop_operation_xyz
'x, y, z'
'-x+1/2, y, -z+1/2'
'-x, -y, -z'
'x-1/2, -y, z-1/2'

loop_
_atom_site_type_symbol
_atom_site_label
_atom_site_fract_x
_atom_site_fract_y
_atom_site_fract_z
_atom_site_U_iso_or_equiv
_atom_site_adp_type
_atom_site_calc_flag
_atom_site_occupancy
_atom_site_disorder_assembly
_atom_site_disorder_group
Zn Zn1 0.5000 0.5000 0.0000 0.04178(12) Uani d 1 . .
O O1 0.49666(12) 0.31644(14) 0.08326(11) 0.0436(3) Uani d 1 . .
O O2 0.35739(13) 0.58194(15) 0.03574(12) 0.0469(3) Uani d 1 . .
N N1 0.65295(15) 0.60274(17) 0.16441(13) 0.0413(4) Uani d 1 . .
N N2 0.7500 0.3916(3) 0.2500 0.0606(7) Uani d 1 . .
H H2A 0.6896 0.3453 0.1968 0.091 Uiso calc 0.5 . .
H H2B 0.8104 0.3453 0.3032 0.091 Uiso calc 0.5 . .
F F1A 0.3481(12) 0.1068(12) 0.2110(12) 0.140(4) Uani d 0.66(2) A 1
F F2A 0.3965(15) 0.0435(7) 0.0767(10) 0.153(4) Uani d 0.66(2) A 1
F F3A 0.5387(7) 0.1054(9) 0.2357(10) 0.122(3) Uani d 0.66(2) A 1
F F1B 0.317(2) 0.0900(19) 0.164(3) 0.157(8) Uani d 0.34(2) A 2
F F2B 0.447(3) 0.0395(15) 0.107(2) 0.156(9) Uani d 0.34(2) A 2
F F3B 0.508(4) 0.141(3) 0.265(2) 0.209(12) Uani d 0.34(2) A 2
C C1 0.4208(3) 0.1358(3) 0.1609(3) 0.0815(9) Uani d 1 . .
C C2 0.4083(2) 0.2881(2) 0.11364(17) 0.0452(5) Uani d 1 . .
C C3 0.3097(2) 0.3717(2) 0.1105(2) 0.0540(5) Uani d 1 . .
H H3 0.2508 0.3300 0.1328 0.065 Uiso calc 1 . .
C C4 0.29043(18) 0.5176(2) 0.07562(17) 0.0433(5) Uani d 1 . .
C C5 0.18948(19) 0.6052(3) 0.09068(18) 0.0514(5) Uani d 1 . .
C C6 0.1013(2) 0.5462(3) 0.1249(2) 0.0630(6) Uani d 1 . .
H H6 0.1020 0.4478 0.1382 0.076 Uiso calc 1 . .
C C7 0.0118(2) 0.6339(4) 0.1395(2) 0.0819(9) Uani d 1 . .
H H7 -0.0477 0.5936 0.1617 0.098 Uiso calc 1 . .
C C8 0.0106(3) 0.7770(5) 0.1216(3) 0.1039(12) Uani d 1 . .
H H8 -0.0501 0.8348 0.1310 0.125 Uiso calc 1 . .
C C9 0.0979(4) 0.8368(4) 0.0899(4) 0.1191(14) Uani d 1 . .
H H9 0.0981 0.9357 0.0794 0.143 Uiso calc 1 . .
C C10 0.1867(3) 0.7506(3) 0.0733(3) 0.0873(9) Uani d 1 . .
H H10 0.2449 0.7922 0.0500 0.105 Uiso calc 1 . .
C C11 0.7500 0.5343(3) 0.2500 0.0396(6) Uani d 1 . .
C C12 0.6541(2) 0.7458(2) 0.16808(18) 0.0512(5) Uani d 1 . .
H H12 0.5866 0.7956 0.1124 0.061 Uiso calc 1 . .
C C13 0.7500 0.8233(3) 0.2500 0.0586(8) Uani d 1 . .
H H13 0.7500 0.9233 0.2500 0.070 Uiso calc 1 . .

loop_
_atom_site_aniso_label
_atom_site_aniso_U_11
_atom_site_aniso_U_22
_atom_site_aniso_U_33
_atom_site_aniso_U_12
_atom_site_aniso_U_13
_atom_site_aniso_U_23
Zn1 0.03641(19) 0.04281(19) 0.0529(2) 0.00513(13) 0.02555(15) 0.00917(14)
O1 0.0355(7) 0.0450(7) 0.0502(8) 0.0007(6) 0.0180(6) 0.0082(6)
O2 0.0405(8) 0.0489(8) 0.0582(9) 0.0065(6) 0.0276(7) 0.0040(7)
N1 0.0373(9) 0.0421(9) 0.0451(9) 0.0029(7) 0.0183(7) 0.0006(7)
N2 0.0476(15) 0.0401(13) 0.0661(17) 0.000 -0.0026(13) 0.000
F1A 0.172(8) 0.109(6) 0.216(7) 0.042(5) 0.158(7) 0.090(5)
F2A 0.248(9) 0.043(3) 0.190(6) -0.040(4) 0.113(6) -0.022(4)
F3A 0.110(4) 0.089(4) 0.167(8) 0.037(3) 0.059(4) 0.076(4)
F1B 0.139(10) 0.067(5) 0.31(2) -0.037(6) 0.138(13) 0.029(10)
F2B 0.243(16) 0.069(7) 0.25(2) 0.084(10) 0.198(17) 0.071(10)
F3B 0.30(3) 0.115(10) 0.115(10) 0.003(12) -0.007(13) 0.071(9)
C1 0.093(2) 0.0577(17) 0.117(3) 0.0015(16) 0.067(2) 0.0209(18)
C2 0.0458(11) 0.0456(11) 0.0454(11) -0.0076(9) 0.0206(9) 0.0019(9)
C3 0.0527(13) 0.0534(12) 0.0691(14) -0.0074(10) 0.0387(11) 0.0008(11)
C4 0.0315(10) 0.0569(13) 0.0407(11) -0.0043(8) 0.0146(8) -0.0074(9)
C5 0.0363(11) 0.0677(14) 0.0498(12) -0.0009(9) 0.0178(9) -0.0142(10)
C6 0.0440(13) 0.0981(18) 0.0523(13) 0.0030(12) 0.0256(11) -0.0056(13)
C7 0.0468(14) 0.144(3) 0.0628(16) 0.0011(16) 0.0312(12) -0.0245(18)
C8 0.0587(18) 0.127(3) 0.134(3) 0.0100(19) 0.048(2) -0.052(3)
C9 0.088(2) 0.086(2) 0.204(4) 0.0109(19) 0.082(3) -0.035(2)
C10 0.0609(17) 0.0709(18) 0.147(3) 0.0031(13) 0.0606(19) -0.0169(18)
C11 0.0328(14) 0.0427(15) 0.0468(15) 0.000 0.0203(12) 0.000
C12 0.0568(13) 0.0456(11) 0.0511(12) 0.0102(10) 0.0228(10) 0.0054(10)
C13 0.076(2) 0.0377(15) 0.0595(19) 0.000 0.0260(17) 0.000

loop_
_atom_type_symbol
_atom_type_description
_atom_type_scat_dispersion_real
_atom_type_scat_dispersion_imag
_atom_type_scat_source
C C 0.0033 0.0016 'International Tables Vol C Tables 4.2.6.8 and 6.1.1.4'
H H 0.0000 0.0000 'International Tables Vol C Tables 4.2.6.8 and 6.1.1.4'
N N 0.0061 0.0033 'International Tables Vol C Tables 4.2.6.8 and 6.1.1.4'
O O 0.0106 0.0060 'International Tables Vol C Tables 4.2.6.8 and 6.1.1.4'
Zn Zn 0.2839 1.4301 'International Tables Vol C Tables 4.2.6.8 and 6.1.1.4'
F F 0.0171 0.0103 'International Tables Vol C Tables 4.2.6.8 and 6.1.1.4'

loop_
_geom_angle_atom_site_label_1
_geom_angle_atom_site_label_2
_geom_angle_atom_site_label_3
_geom_angle_site_symmetry_1
_geom_angle_site_symmetry_3
_geom_angle
O1 Zn1 O1 . 3_665 180.0
O1 Zn1 O2 . . 89.49(5)
O1 Zn1 O2 3_665 . 90.50(5)
O1 Zn1 O2 . 3_665 90.51(5)
O1 Zn1 O2 3_665 3_665 89.50(5)
O2 Zn1 O2 . 3_665 180.0
O1 Zn1 N1 . 3_665 88.14(5)
O1 Zn1 N1 3_665 3_665 91.86(5)
O2 Zn1 N1 . 3_665 89.68(6)
O2 Zn1 N1 3_665 3_665 90.32(6)
O1 Zn1 N1 . . 91.86(5)
O1 Zn1 N1 3_665 . 88.14(5)
O2 Zn1 N1 . . 90.32(6)
O2 Zn1 N1 3_665 . 89.68(6)
N1 Zn1 N1 3_665 . 180.00(7)
C2 O1 Zn1 . . 122.81(13)
C4 O2 Zn1 . . 128.11(13)
C12 N1 C11 . . 116.57(18)
C12 N1 Zn1 . . 115.85(13)
C11 N1 Zn1 . . 127.06(14)
C11 N2 H2A . . 120.0
C11 N2 H2B . . 120.0
H2A N2 H2B . . 120.0
F2B C1 F1B . . 103.3(13)
F2B C1 F3B . . 110.3(15)
F1B C1 F3B . . 107.4(14)
F1A C1 F3A . . 105.5(7)
F1A C1 F2A . . 109.2(7)
F3A C1 F2A . . 105.1(6)
F2B C1 C2 . . 116.4(8)
F1B C1 C2 . . 112.8(10)
F1A C1 C2 . . 115.3(5)
F3B C1 C2 . . 106.5(9)
F3A C1 C2 . . 112.8(4)
F2A C1 C2 . . 108.5(5)
O1 C2 C3 . . 129.99(19)
O1 C2 C1 . . 111.6(2)
C3 C2 C1 . . 118.4(2)
C2 C3 C4 . . 124.76(19)
C2 C3 H3 . . 117.6
C4 C3 H3 . . 117.6
O2 C4 C3 . . 123.37(19)
O2 C4 C5 . . 116.46(18)
C3 C4 C5 . . 120.11(19)
C10 C5 C6 . . 118.4(2)
C10 C5 C4 . . 118.6(2)
C6 C5 C4 . . 123.0(2)
C5 C6 C7 . . 120.1(3)
C5 C6 H6 . . 120.0
C7 C6 H6 . . 120.0
C8 C7 C6 . . 120.6(3)
C8 C7 H7 . . 119.7
C6 C7 H7 . . 119.7
C7 C8 C9 . . 120.0(3)
C7 C8 H8 . . 120.0
C9 C8 H8 . . 120.0
C8 C9 C10 . . 120.2(3)
C8 C9 H9 . . 119.9
C10 C9 H9 . . 119.9
C5 C10 C9 . . 120.7(3)
C5 C10 H10 . . 119.6
C9 C10 H10 . . 119.6
N2 C11 N1 . . 117.98(12)
N2 C11 N1 . 2_655 117.97(12)
N1 C11 N1 . 2_655 124.0(2)
N1 C12 C13 . . 123.1(2)
N1 C12 H12 . . 118.5
C13 C12 H12 . . 118.5
C12 C13 C12 . 2_655 116.6(3)
C12 C13 H13 . . 121.7
C12 C13 H13 2_655 . 121.7

loop_
_geom_bond_atom_site_label_1
_geom_bond_atom_site_label_2
_geom_bond_site_symmetry_2
_geom_bond_distance
Zn1 O1 . 2.0310(13)
Zn1 O1 3_665 2.0310(13)
Zn1 O2 . 2.0382(13)
Zn1 O2 3_665 2.0382(13)
Zn1 N1 3_665 2.3226(16)
Zn1 N1 . 2.3226(16)
O1 C2 . 1.268(2)
O2 C4 . 1.251(2)
N1 C12 . 1.331(3)
N1 C11 . 1.356(2)
N2 C11 . 1.327(4)
N2 H2A . 0.8600
N2 H2B . 0.8600
F1A C1 . 1.292(8)
F2A C1 . 1.325(9)
F3A C1 . 1.322(9)
F1B C1 . 1.290(16)
F2B C1 . 1.249(16)
F3B C1 . 1.30(2)
C1 C2 . 1.526(3)
C2 C3 . 1.364(3)
C3 C4 . 1.417(3)
C3 H3 . 0.9300
C4 C5 . 1.500(3)
C5 C10 . 1.369(4)
C5 C6 . 1.386(3)
C6 C7 . 1.390(4)
C6 H6 . 0.9300
C7 C8 . 1.349(5)
C7 H7 . 0.9300
C8 C9 . 1.359(5)
C8 H8 . 0.9300
C9 C10 . 1.388(4)
C9 H9 . 0.9300
C10 H10 . 0.9300
C11 N1 2_655 1.356(2)
C12 C13 . 1.370(3)
C12 H12 . 0.9300
C13 C12 2_655 1.370(3)
C13 H13 . 0.9300

loop_
_geom_hbond_atom_site_label_D
_geom_hbond_atom_site_label_H
_geom_hbond_atom_site_label_A
_geom_hbond_site_symmetry_A
_geom_hbond_distance_DH
_geom_hbond_distance_HA
_geom_hbond_distance_DA
_geom_hbond_angle_DHA
N2 H2B O1 2_655 0.86 2.10 2.8878(14) 152.0
N2 H2A O1 . 0.86 2.10 2.8878(14) 152.0
C10 H10 O2 . 0.93 2.40 2.719(4) 100
C12 H12 O1 3_665 0.93 2.53 3.039(3) 114
C3 H3 F1A . 0.93 2.37 2.735(12) 103

loop_
_geom_torsion_atom_site_label_1
_geom_torsion_atom_site_label_2
_geom_torsion_atom_site_label_3
_geom_torsion_atom_site_label_4
_geom_torsion_site_symmetry_4
_geom_torsion
Zn1 O1 C2 C3 . -7.7(3)
Zn1 O1 C2 C1 . 172.83(19)
F2B C1 C2 O1 . -43.3(16)
F1B C1 C2 O1 . -162.3(16)
F1A C1 C2 O1 . 168.9(9)
F3B C1 C2 O1 . 80(2)
F3A C1 C2 O1 . 47.6(7)
F2A C1 C2 O1 . -68.4(8)
F2B C1 C2 C3 . 137.2(16)
F1B C1 C2 C3 . 18.1(16)
F1A C1 C2 C3 . -10.7(9)
F3B C1 C2 C3 . -99(2)
F3A C1 C2 C3 . -131.9(6)
F2A C1 C2 C3 . 112.1(7)
O1 C2 C3 C4 . -3.5(4)
C1 C2 C3 C4 . 175.9(2)
Zn1 O2 C4 C3 . 4.2(3)
Zn1 O2 C4 C5 . -178.58(12)
C2 C3 C4 O2 . 5.6(4)
C2 C3 C4 C5 . -171.5(2)
O2 C4 C5 C10 . -7.6(3)
C3 C4 C5 C10 . 169.7(2)
O2 C4 C5 C6 . 174.50(19)
C3 C4 C5 C6 . -8.2(3)
C10 C5 C6 C7 . 0.8(4)
C4 C5 C6 C7 . 178.7(2)
C5 C6 C7 C8 . -0.7(4)
C6 C7 C8 C9 . -0.5(5)
C7 C8 C9 C10 . 1.5(6)
C6 C5 C10 C9 . 0.2(5)
C4 C5 C10 C9 . -177.8(3)
C8 C9 C10 C5 . -1.4(6)
C12 N1 C11 N2 . 178.58(13)
Zn1 N1 C11 N2 . -10.11(13)
C12 N1 C11 N1 2_655 -1.42(13)
Zn1 N1 C11 N1 2_655 169.89(13)
C11 N1 C12 C13 . 2.9(3)
Zn1 N1 C12 C13 . -169.37(13)
N1 C12 C13 C12 2_655 -1.56(14)
